data_1559351
loop_
_publ_author_name
'Poveda, Dionisio'
'Vivancos, Angela'
'Bautista, Delia'
'Gonz\'alez-Herrero, Pablo'

_publ_section_title
;
 Visible light driven generation and alkyne insertion reactions of stable
 bis-cyclometalated Pt(IV) hydrides
;
_journal_name_full 'Chemical Science'
_journal_paper_doi 10.1039/D0SC04879H
_journal_year 2020
_chemical_formula_sum 'C29 H27 Cl3 N2 O2 Pt'
_chemical_formula_weight 736.96
_space_group_crystal_system monoclinic
_space_group_IT_number 14
_space_group_name_Hall '-P 2ybc'
_space_group_name_H-M_alt 'P 1 21/c 1'
_atom_sites_solution_hydrogens geom
_audit_creation_method SHELXL-2016/6
_audit_update_record
;
2020-07-24 deposited with the CCDC.	2020-10-13 downloaded from the CCDC.
;
_cell_angle_alpha 90
_cell_angle_beta 91.297(3)
_cell_angle_gamma 90
_cell_formula_units_Z 4
_cell_length_a 16.5931(12)
_cell_length_b 10.5622(8)
_cell_length_c 15.6839(12)
_cell_measurement_reflns_used 9191
_cell_measurement_temperature 100(2)
_cell_measurement_theta_max 30.52
_cell_measurement_theta_min 2.32
_cell_volume 2748.1(4)
_computing_cell_refinement 'SAINT V8.38A (Bruker AXS Inc.)'
_computing_data_collection 'APEX3 2017.3 (Bruker AXS Inc.)'
_computing_data_reduction 'SAINT V8.38A (Bruker AXS Inc.)'
_computing_molecular_graphics 'Olex2-version 1.2.10'
_computing_publication_material 'Bruker SHELXTL'
_computing_structure_refinement 'SHELXL-2018/1 (Sheldrick, 2018)'
_computing_structure_solution 'SHELXT 2014/5 (Sheldrick, 2014)'
_diffrn_ambient_temperature 100(2)
_diffrn_detector_area_resol_mean 10.4167
_diffrn_measured_fraction_theta_full 1.000
_diffrn_measured_fraction_theta_max 0.998
_diffrn_measurement_device_type 'Bruker D8 QUEST PHOTON 100 CMOS'
_diffrn_measurement_method '\w-scans and phi scans'
_diffrn_radiation_type MoK\a
_diffrn_radiation_wavelength 0.71073
_diffrn_reflns_av_R_equivalents 0.0550
_diffrn_reflns_av_unetI/netI 0.0271
_diffrn_reflns_Laue_measured_fraction_full 1.000
_diffrn_reflns_Laue_measured_fraction_max 0.998
_diffrn_reflns_limit_h_max 23
_diffrn_reflns_limit_h_min -23
_diffrn_reflns_limit_k_max 15
_diffrn_reflns_limit_k_min -15
_diffrn_reflns_limit_l_max 22
_diffrn_reflns_limit_l_min -22
_diffrn_reflns_number 102406
_diffrn_reflns_point_group_measured_fraction_full 1.000
_diffrn_reflns_point_group_measured_fraction_max 0.998
_diffrn_reflns_theta_full 29.000
_diffrn_reflns_theta_max 30.619
_diffrn_reflns_theta_min 2.286
_diffrn_source 'high brilliance microfocus sealed tube '
_exptl_absorpt_coefficient_mu 5.428
_exptl_absorpt_correction_T_max 0.7461
_exptl_absorpt_correction_T_min 0.5121
_exptl_absorpt_correction_type multi-scan
_exptl_absorpt_process_details SADABS-2016/2
_exptl_crystal_colour colourless
_exptl_crystal_density_diffrn 1.781
_exptl_crystal_description prism
_exptl_crystal_F_000 1440
_exptl_crystal_size_max 0.340
_exptl_crystal_size_mid 0.190
_exptl_crystal_size_min 0.160
_refine_diff_density_max 2.335
_refine_diff_density_min -0.902
_refine_diff_density_rms 0.130
_refine_ls_extinction_method none
_refine_ls_goodness_of_fit_ref 1.046
_refine_ls_hydrogen_treatment constr
_refine_ls_matrix_type full
_refine_ls_number_parameters 365
_refine_ls_number_reflns 8462
_refine_ls_number_restraints 40
_refine_ls_restrained_S_all 1.044
_refine_ls_R_factor_all 0.0379
_refine_ls_R_factor_gt 0.0263
_refine_ls_shift/su_max 0.001
_refine_ls_shift/su_mean 0.000
_refine_ls_structure_factor_coef Fsqd
_refine_ls_weighting_details 'w=1/[\s^2^(Fo^2^)+(0.0303P)^2^+3.6214P] where P=(Fo^2^+2Fc^2^)/3'
_refine_ls_weighting_scheme calc
_refine_ls_wR_factor_gt 0.0581
_refine_ls_wR_factor_ref 0.0622
_reflns_Friedel_coverage 0.000
_reflns_number_gt 7093
_reflns_number_total 8462
_reflns_threshold_expression 'I > 2\s(I)'
_cod_data_source_file d0sc04879h2.cif
_cod_data_source_block dpc_58b_0msp_a
_cod_original_sg_symbol_H-M 'P 21/c'
_cod_database_code 1559351
_shelx_shelxl_version_number 2016/6
_shelx_space_group_comment
;
The symmetry employed for this shelxl refinement is uniquely defined
by the following loop, which should always be used as a source of
symmetry information in preference to the above space-group names.
They are only intended as comments.
;
_shelx_estimated_absorpt_t_min 0.260
_shelx_estimated_absorpt_t_max 0.477

loop_
_space_group_symop_operation_xyz
'x, y, z'
'-x, y+1/2, -z+1/2'
'-x, -y, -z'
'x, -y-1/2, z-1/2'

loop_
_atom_site_label
_atom_site_type_symbol
_atom_site_fract_x
_atom_site_fract_y
_atom_site_fract_z
_atom_site_U_iso_or_equiv
_atom_site_adp_type
_atom_site_occupancy
_atom_site_site_symmetry_order
_atom_site_calc_flag
_atom_site_refinement_flags_posn
_atom_site_refinement_flags_adp
_atom_site_refinement_flags_occupancy
_atom_site_disorder_assembly
_atom_site_disorder_group
Pt1 Pt 0.21793(2) 0.67673(2) 0.48114(2) 0.01477(3) Uani 1 1 d . . . . .
Cl1 Cl 0.15305(4) 0.50905(7) 0.55998(4) 0.02343(14) Uani 1 1 d . . . . .
N1 N 0.12547(14) 0.6925(2) 0.38469(14) 0.0173(4) Uani 1 1 d . . . . .
C1 C 0.26433(18) 0.8177(3) 0.41134(17) 0.0193(5) Uani 1 1 d . . . . .
C2 C 0.33642(18) 0.8811(3) 0.42748(19) 0.0246(6) Uani 1 1 d . . . . .
H2 H 0.369543 0.856909 0.474924 0.029 Uiso 1 1 calc R U . . .
C3 C 0.3608(2) 0.9798(3) 0.3749(2) 0.0321(7) Uani 1 1 d . . . . .
C4 C 0.3118(2) 1.0137(3) 0.3059(2) 0.0327(7) Uani 1 1 d . . . . .
H4 H 0.327828 1.081494 0.270222 0.039 Uiso 1 1 calc R U . . .
C5 C 0.24058(19) 0.9516(3) 0.28778(19) 0.0258(6) Uani 1 1 d . . . . .
H5 H 0.208371 0.975435 0.239567 0.031 Uiso 1 1 calc R U . . .
C6 C 0.21587(18) 0.8531(3) 0.34081(17) 0.0189(5) Uani 1 1 d . . . . .
C7 C 0.13931(17) 0.7854(3) 0.32701(17) 0.0186(5) Uani 1 1 d . . . . .
C8 C 0.08262(19) 0.8130(3) 0.26281(18) 0.0226(6) Uani 1 1 d . . . . .
H8 H 0.093446 0.875842 0.221305 0.027 Uiso 1 1 calc R U . . .
C9 C 0.01053(18) 0.7478(3) 0.26026(18) 0.0254(6) Uani 1 1 d . . . . .
H9 H -0.028812 0.765655 0.216984 0.031 Uiso 1 1 calc R U . . .
C10 C -0.00417(18) 0.6561(3) 0.32116(19) 0.0249(6) Uani 1 1 d . . . . .
H10 H -0.054186 0.612306 0.321197 0.030 Uiso 1 1 calc R U . . .
C11 C 0.05530(17) 0.6292(3) 0.38204(18) 0.0222(6) Uani 1 1 d . . . . .
H11 H 0.046179 0.564503 0.422792 0.027 Uiso 1 1 calc R U . . .
C12 C 0.4392(3) 1.0467(4) 0.3925(3) 0.0528(11) Uani 1 1 d . . . . .
H12A H 0.483759 0.994668 0.372097 0.079 Uiso 1 1 calc R U . . .
H12B H 0.446156 1.060752 0.453955 0.079 Uiso 1 1 calc R U . . .
H12C H 0.439032 1.128354 0.362779 0.079 Uiso 1 1 calc R U . . .
N2 N 0.16071(14) 0.8119(2) 0.55965(14) 0.0172(4) Uani 1 1 d . . . . .
C21 C 0.30282(17) 0.6926(3) 0.57420(17) 0.0185(5) Uani 1 1 d . . . . .
C22 C 0.37611(18) 0.6280(3) 0.58277(19) 0.0235(6) Uani 1 1 d . . . . .
H22 H 0.389495 0.566019 0.541519 0.028 Uiso 1 1 calc R U . . .
C23 C 0.42985(19) 0.6520(3) 0.6500(2) 0.0286(7) Uani 1 1 d . . . . .
C24 C 0.41084(18) 0.7438(3) 0.7094(2) 0.0276(7) Uani 1 1 d . . . . .
H24 H 0.447423 0.761542 0.755313 0.033 Uiso 1 1 calc R U . . .
C25 C 0.33951(18) 0.8095(3) 0.70236(19) 0.0229(6) Uani 1 1 d . . . . .
H25 H 0.327318 0.872644 0.743251 0.028 Uiso 1 1 calc R U . . .
C26 C 0.28481(16) 0.7842(3) 0.63554(17) 0.0172(5) Uani 1 1 d . . . . .
C27 C 0.20759(17) 0.8491(3) 0.62732(17) 0.0174(5) Uani 1 1 d . . . . .
C28 C 0.17926(19) 0.9411(3) 0.68297(18) 0.0237(6) Uani 1 1 d . . . . .
H28 H 0.211610 0.967246 0.730524 0.028 Uiso 1 1 calc R U . . .
C29 C 0.1042(2) 0.9940(3) 0.6688(2) 0.0272(6) Uani 1 1 d . . . . .
H29 H 0.085125 1.058346 0.705558 0.033 Uiso 1 1 calc R U . . .
C30 C 0.05689(19) 0.9527(3) 0.60069(19) 0.0268(6) Uani 1 1 d . . . . .
H30 H 0.004545 0.986777 0.590677 0.032 Uiso 1 1 calc R U . . .
C31 C 0.08702(18) 0.8613(3) 0.54765(18) 0.0222(6) Uani 1 1 d . . . . .
H31 H 0.054482 0.832334 0.501006 0.027 Uiso 1 1 calc R U . . .
C32 C 0.5078(2) 0.5795(4) 0.6586(3) 0.0488(10) Uani 1 1 d . . . . .
H32A H 0.536111 0.582551 0.604505 0.073 Uiso 1 1 calc R U . . .
H32B H 0.496347 0.491245 0.673278 0.073 Uiso 1 1 calc R U . . .
H32C H 0.541699 0.617669 0.703721 0.073 Uiso 1 1 calc R U . . .
C41 C 0.28691(17) 0.5563(3) 0.41367(17) 0.0201(5) Uani 1 1 d . . . . .
H41 H 0.337552 0.591081 0.398997 0.024 Uiso 1 1 calc R U . . .
C42 C 0.27601(18) 0.4405(3) 0.38612(18) 0.0243(6) Uani 1 1 d . . . . .
H42 H 0.320447 0.402704 0.358683 0.029 Uiso 1 1 calc R U . . .
O1 O 0.13717(13) 0.3832(2) 0.36093(14) 0.0299(5) Uani 1 1 d . . . . .
O2 O 0.22067(14) 0.2533(2) 0.43413(16) 0.0334(5) Uani 1 1 d . . . . .
C43 C 0.20263(19) 0.3609(3) 0.39257(19) 0.0245(6) Uani 1 1 d . . . . .
C44 C 0.1551(3) 0.1665(3) 0.4454(3) 0.0464(10) Uani 1 1 d . . . . .
H44A H 0.135549 0.136346 0.389559 0.070 Uiso 1 1 calc R U . . .
H44B H 0.111207 0.209575 0.474514 0.070 Uiso 1 1 calc R U . . .
H44C H 0.173730 0.094325 0.479804 0.070 Uiso 1 1 calc R U . . .
C91 C 0.3546(5) 0.2129(11) 0.0854(7) 0.078(3) Uani 0.611(6) 1 d D . P A 1
H91A H 0.324527 0.227400 0.031073 0.093 Uiso 0.611(6) 1 calc R U P A 1
H91B H 0.340097 0.127491 0.106080 0.093 Uiso 0.611(6) 1 calc R U P A 1
Cl92 Cl 0.3237(3) 0.3229(3) 0.1587(2) 0.1035(16) Uani 0.611(6) 1 d D U P A 1
Cl93 Cl 0.45635(18) 0.2148(2) 0.0653(2) 0.0727(8) Uani 0.611(6) 1 d D U P A 1
C91A C 0.3103(7) 0.1917(12) 0.1087(8) 0.062(4) Uani 0.389(6) 1 d D . P A 2
H91C H 0.308923 0.100114 0.122005 0.075 Uiso 0.389(6) 1 calc R U P A 2
H91D H 0.291754 0.202285 0.048661 0.075 Uiso 0.389(6) 1 calc R U P A 2
Cl94 Cl 0.4096(5) 0.2446(6) 0.1185(5) 0.128(4) Uani 0.389(6) 1 d D U P A 2
Cl95 Cl 0.2431(4) 0.2706(4) 0.1749(3) 0.114(3) Uani 0.389(6) 1 d D U P A 2

loop_
_atom_site_aniso_label
_atom_site_aniso_U_11
_atom_site_aniso_U_22
_atom_site_aniso_U_33
_atom_site_aniso_U_23
_atom_site_aniso_U_13
_atom_site_aniso_U_12
Pt1 0.01718(5) 0.01726(5) 0.00983(5) 0.00049(4) -0.00069(3) -0.00085(4)
Cl1 0.0290(3) 0.0254(3) 0.0159(3) 0.0026(2) 0.0010(2) -0.0068(3)
N1 0.0173(11) 0.0226(12) 0.0121(10) -0.0003(8) -0.0008(8) -0.0015(9)
C1 0.0248(14) 0.0184(13) 0.0149(12) 0.0006(10) 0.0026(10) -0.0005(11)
C2 0.0274(15) 0.0269(15) 0.0194(13) 0.0004(12) 0.0012(11) -0.0073(12)
C3 0.0353(18) 0.0294(16) 0.0318(17) 0.0011(14) 0.0032(13) -0.0145(14)
C4 0.0430(19) 0.0249(16) 0.0305(16) 0.0071(13) 0.0071(14) -0.0081(14)
C5 0.0347(16) 0.0237(14) 0.0190(13) 0.0055(11) 0.0032(12) 0.0008(12)
C6 0.0259(14) 0.0167(12) 0.0143(12) 0.0006(10) 0.0029(10) 0.0003(10)
C7 0.0238(14) 0.0194(12) 0.0127(12) -0.0019(10) 0.0015(10) 0.0044(11)
C8 0.0298(15) 0.0227(14) 0.0152(12) -0.0001(11) -0.0034(11) 0.0082(12)
C9 0.0276(15) 0.0299(16) 0.0184(14) -0.0054(12) -0.0064(11) 0.0105(12)
C10 0.0186(13) 0.0338(17) 0.0222(14) -0.0072(12) -0.0019(11) -0.0006(12)
C11 0.0215(14) 0.0256(14) 0.0196(13) -0.0019(11) 0.0009(10) -0.0019(11)
C12 0.052(2) 0.053(3) 0.053(2) 0.009(2) -0.0034(19) -0.032(2)
N2 0.0166(11) 0.0235(12) 0.0116(10) 0.0018(9) 0.0004(8) -0.0008(9)
C21 0.0196(13) 0.0222(14) 0.0135(12) 0.0034(10) -0.0010(10) -0.0034(10)
C22 0.0227(14) 0.0266(15) 0.0213(14) 0.0009(12) -0.0010(11) 0.0022(12)
C23 0.0197(14) 0.0355(17) 0.0304(16) 0.0042(13) -0.0046(12) -0.0010(12)
C24 0.0234(15) 0.0370(18) 0.0221(14) 0.0019(13) -0.0074(11) -0.0068(13)
C25 0.0229(14) 0.0275(15) 0.0182(13) -0.0017(11) -0.0009(11) -0.0044(11)
C26 0.0180(13) 0.0197(12) 0.0137(12) 0.0012(10) -0.0005(9) -0.0020(10)
C27 0.0199(13) 0.0184(13) 0.0140(12) 0.0020(9) 0.0009(10) -0.0020(10)
C28 0.0312(16) 0.0222(14) 0.0176(13) -0.0024(11) 0.0009(11) -0.0008(12)
C29 0.0335(16) 0.0239(15) 0.0245(15) -0.0012(12) 0.0079(12) 0.0064(12)
C30 0.0284(15) 0.0305(16) 0.0217(14) 0.0050(12) 0.0037(11) 0.0094(13)
C31 0.0222(14) 0.0273(14) 0.0171(13) 0.0045(11) -0.0013(10) 0.0045(11)
C32 0.0281(18) 0.064(3) 0.053(2) -0.007(2) -0.0169(17) 0.0125(18)
C41 0.0195(13) 0.0285(15) 0.0123(11) 0.0036(10) 0.0025(9) 0.0022(11)
C42 0.0238(14) 0.0304(16) 0.0188(13) -0.0007(11) 0.0009(11) 0.0034(12)
O1 0.0296(12) 0.0324(12) 0.0273(11) -0.0032(10) -0.0064(9) -0.0033(10)
O2 0.0344(13) 0.0260(12) 0.0396(14) 0.0028(10) -0.0031(10) -0.0012(10)
C43 0.0286(15) 0.0257(14) 0.0191(13) -0.0045(11) 0.0010(11) -0.0015(12)
C44 0.042(2) 0.0300(19) 0.067(3) 0.0048(18) 0.0043(19) -0.0084(16)
C91 0.064(6) 0.102(8) 0.067(6) -0.057(6) -0.015(5) 0.015(6)
Cl92 0.159(4) 0.0601(16) 0.091(2) -0.0298(13) 0.005(2) 0.0459(19)
Cl93 0.0689(16) 0.0558(12) 0.093(2) 0.0168(12) -0.0073(14) 0.0005(11)
C91A 0.084(11) 0.048(7) 0.053(9) -0.005(6) -0.043(8) -0.003(7)
Cl94 0.131(6) 0.111(4) 0.137(6) 0.056(4) -0.088(5) -0.078(4)
Cl95 0.172(7) 0.060(3) 0.107(4) -0.045(3) -0.077(4) 0.069(3)

loop_
_atom_type_symbol
_atom_type_description
_atom_type_scat_dispersion_real
_atom_type_scat_dispersion_imag
_atom_type_scat_source
C C 0.0033 0.0016 'International Tables Vol C Tables 4.2.6.8 and 6.1.1.4'
H H 0.0000 0.0000 'International Tables Vol C Tables 4.2.6.8 and 6.1.1.4'
Cl Cl 0.1484 0.1585 'International Tables Vol C Tables 4.2.6.8 and 6.1.1.4'
N N 0.0061 0.0033 'International Tables Vol C Tables 4.2.6.8 and 6.1.1.4'
O O 0.0106 0.0060 'International Tables Vol C Tables 4.2.6.8 and 6.1.1.4'
Pt Pt -1.7033 8.3905 'International Tables Vol C Tables 4.2.6.8 and 6.1.1.4'

loop_
_geom_angle_atom_site_label_1
_geom_angle_atom_site_label_2
_geom_angle_atom_site_label_3
_geom_angle
_geom_angle_site_symmetry_1
_geom_angle_site_symmetry_3
_geom_angle_publ_flag
C1 Pt1 C21 93.60(11) . . ?
C1 Pt1 C41 87.29(12) . . ?
C21 Pt1 C41 92.10(11) . . ?
C1 Pt1 N2 89.96(10) . . ?
C21 Pt1 N2 80.69(10) . . ?
C41 Pt1 N2 172.12(10) . . ?
C1 Pt1 N1 80.47(10) . . ?
C21 Pt1 N1 170.63(10) . . ?
C41 Pt1 N1 94.83(10) . . ?
N2 Pt1 N1 91.99(9) . . ?
C1 Pt1 Cl1 175.98(9) . . ?
C21 Pt1 Cl1 90.15(8) . . ?
C41 Pt1 Cl1 94.04(8) . . ?
N2 Pt1 Cl1 89.19(6) . . ?
N1 Pt1 Cl1 95.63(6) . . ?
C11 N1 C7 119.9(2) . . ?
C11 N1 Pt1 126.25(19) . . ?
C7 N1 Pt1 113.49(18) . . ?
C2 C1 C6 119.4(3) . . ?
C2 C1 Pt1 126.6(2) . . ?
C6 C1 Pt1 114.0(2) . . ?
C1 C2 C3 120.8(3) . . ?
C1 C2 H2 119.6 . . ?
C3 C2 H2 119.6 . . ?
C4 C3 C2 118.8(3) . . ?
C4 C3 C12 120.8(3) . . ?
C2 C3 C12 120.4(3) . . ?
C5 C4 C3 121.6(3) . . ?
C5 C4 H4 119.2 . . ?
C3 C4 H4 119.2 . . ?
C4 C5 C6 119.6(3) . . ?
C4 C5 H5 120.2 . . ?
C6 C5 H5 120.2 . . ?
C5 C6 C1 119.8(3) . . ?
C5 C6 C7 122.6(3) . . ?
C1 C6 C7 117.7(2) . . ?
N1 C7 C8 120.7(3) . . ?
N1 C7 C6 114.4(2) . . ?
C8 C7 C6 124.9(3) . . ?
C9 C8 C7 119.2(3) . . ?
C9 C8 H8 120.4 . . ?
C7 C8 H8 120.4 . . ?
C8 C9 C10 119.7(3) . . ?
C8 C9 H9 120.2 . . ?
C10 C9 H9 120.2 . . ?
C9 C10 C11 119.0(3) . . ?
C9 C10 H10 120.5 . . ?
C11 C10 H10 120.5 . . ?
N1 C11 C10 121.5(3) . . ?
N1 C11 H11 119.3 . . ?
C10 C11 H11 119.3 . . ?
C3 C12 H12A 109.5 . . ?
C3 C12 H12B 109.5 . . ?
H12A C12 H12B 109.5 . . ?
C3 C12 H12C 109.5 . . ?
H12A C12 H12C 109.5 . . ?
H12B C12 H12C 109.5 . . ?
C31 N2 C27 120.1(2) . . ?
C31 N2 Pt1 126.84(19) . . ?
C27 N2 Pt1 113.05(18) . . ?
C22 C21 C26 118.0(3) . . ?
C22 C21 Pt1 128.5(2) . . ?
C26 C21 Pt1 113.5(2) . . ?
C23 C22 C21 121.7(3) . . ?
C23 C22 H22 119.1 . . ?
C21 C22 H22 119.1 . . ?
C24 C23 C22 119.1(3) . . ?
C24 C23 C32 120.2(3) . . ?
C22 C23 C32 120.7(3) . . ?
C25 C24 C23 120.6(3) . . ?
C25 C24 H24 119.7 . . ?
C23 C24 H24 119.7 . . ?
C24 C25 C26 120.5(3) . . ?
C24 C25 H25 119.8 . . ?
C26 C25 H25 119.8 . . ?
C25 C26 C21 120.2(3) . . ?
C25 C26 C27 122.1(3) . . ?
C21 C26 C27 117.7(2) . . ?
N2 C27 C28 119.7(3) . . ?
N2 C27 C26 114.8(2) . . ?
C28 C27 C26 125.5(3) . . ?
C29 C28 C27 119.8(3) . . ?
C29 C28 H28 120.1 . . ?
C27 C28 H28 120.1 . . ?
C28 C29 C30 119.5(3) . . ?
C28 C29 H29 120.3 . . ?
C30 C29 H29 120.3 . . ?
C31 C30 C29 118.8(3) . . ?
C31 C30 H30 120.6 . . ?
C29 C30 H30 120.6 . . ?
N2 C31 C30 122.1(3) . . ?
N2 C31 H31 118.9 . . ?
C30 C31 H31 118.9 . . ?
C23 C32 H32A 109.5 . . ?
C23 C32 H32B 109.5 . . ?
H32A C32 H32B 109.5 . . ?
C23 C32 H32C 109.5 . . ?
H32A C32 H32C 109.5 . . ?
H32B C32 H32C 109.5 . . ?
C42 C41 Pt1 133.2(2) . . ?
C42 C41 H41 113.4 . . ?
Pt1 C41 H41 113.4 . . ?
C41 C42 C43 127.9(3) . . ?
C41 C42 H42 116.1 . . ?
C43 C42 H42 116.1 . . ?
C43 O2 C44 116.1(3) . . ?
O1 C43 O2 123.7(3) . . ?
O1 C43 C42 126.4(3) . . ?
O2 C43 C42 109.8(3) . . ?
O2 C44 H44A 109.5 . . ?
O2 C44 H44B 109.5 . . ?
H44A C44 H44B 109.5 . . ?
O2 C44 H44C 109.5 . . ?
H44A C44 H44C 109.5 . . ?
H44B C44 H44C 109.5 . . ?
Cl92 C91 Cl93 115.0(5) . . ?
Cl92 C91 H91A 108.5 . . ?
Cl93 C91 H91A 108.5 . . ?
Cl92 C91 H91B 108.5 . . ?
Cl93 C91 H91B 108.5 . . ?
H91A C91 H91B 107.5 . . ?
Cl94 C91A Cl95 114.1(7) . . ?
Cl94 C91A H91C 108.7 . . ?
Cl95 C91A H91C 108.7 . . ?
Cl94 C91A H91D 108.7 . . ?
Cl95 C91A H91D 108.7 . . ?
H91C C91A H91D 107.6 . . ?

loop_
_geom_bond_atom_site_label_1
_geom_bond_atom_site_label_2
_geom_bond_distance
_geom_bond_site_symmetry_2
_geom_bond_publ_flag
Pt1 C1 2.012(3) . ?
Pt1 C21 2.012(3) . ?
Pt1 C41 2.025(3) . ?
Pt1 N2 2.123(2) . ?
Pt1 N1 2.137(2) . ?
Pt1 Cl1 2.4258(7) . ?
N1 C11 1.343(4) . ?
N1 C7 1.357(4) . ?
C1 C2 1.389(4) . ?
C1 C6 1.403(4) . ?
C2 C3 1.395(4) . ?
C2 H2 0.9500 . ?
C3 C4 1.386(5) . ?
C3 C12 1.501(5) . ?
C4 C5 1.376(5) . ?
C4 H4 0.9500 . ?
C5 C6 1.399(4) . ?
C5 H5 0.9500 . ?
C6 C7 1.470(4) . ?
C7 C8 1.393(4) . ?
C8 C9 1.380(4) . ?
C8 H8 0.9500 . ?
C9 C10 1.386(5) . ?
C9 H9 0.9500 . ?
C10 C11 1.387(4) . ?
C10 H10 0.9500 . ?
C11 H11 0.9500 . ?
C12 H12A 0.9800 . ?
C12 H12B 0.9800 . ?
C12 H12C 0.9800 . ?
N2 C31 1.339(4) . ?
N2 C27 1.360(3) . ?
C21 C22 1.398(4) . ?
C21 C26 1.401(4) . ?
C22 C23 1.389(4) . ?
C22 H22 0.9500 . ?
C23 C24 1.386(5) . ?
C23 C32 1.506(5) . ?
C24 C25 1.374(4) . ?
C24 H24 0.9500 . ?
C25 C26 1.397(4) . ?
C25 H25 0.9500 . ?
C26 C27 1.456(4) . ?
C27 C28 1.395(4) . ?
C28 C29 1.379(4) . ?
C28 H28 0.9500 . ?
C29 C30 1.382(5) . ?
C29 H29 0.9500 . ?
C30 C31 1.376(4) . ?
C30 H30 0.9500 . ?
C31 H31 0.9500 . ?
C32 H32A 0.9800 . ?
C32 H32B 0.9800 . ?
C32 H32C 0.9800 . ?
C41 C42 1.309(4) . ?
C41 H41 0.9500 . ?
C42 C43 1.485(4) . ?
C42 H42 0.9500 . ?
O1 C43 1.207(4) . ?
O2 C43 1.341(4) . ?
O2 C44 1.438(4) . ?
C44 H44A 0.9800 . ?
C44 H44B 0.9800 . ?
C44 H44C 0.9800 . ?
C91 Cl92 1.721(8) . ?
C91 Cl93 1.724(9) . ?
C91 H91A 0.9900 . ?
C91 H91B 0.9900 . ?
C91A Cl94 1.743(11) . ?
C91A Cl95 1.752(11) . ?
C91A H91C 0.9900 . ?
C91A H91D 0.9900 . ?

loop_
_geom_hbond_atom_site_label_D
_geom_hbond_atom_site_label_H
_geom_hbond_atom_site_label_A
_geom_hbond_distance_DH
_geom_hbond_distance_HA
_geom_hbond_distance_DA
_geom_hbond_angle_DHA
_geom_hbond_site_symmetry_A
C10 H10 Cl1 0.95 2.82 3.582(3) 138.0 3_566
C11 H11 Cl1 0.95 2.82 3.439(3) 123.8 .
